data_7245430
loop_
_publ_author_name
'Wan, Li'
'Chen, Yunzhou'
'Zhang, Yuexing'
'Peng, Xu'
'Chen, Sihuai'
'Jia, Lihui'

_publ_section_title
;
 Construction and Structural Transformation of Two Coordination Sphere
 Supramolecular Isomers Based on Co(II) and
 4-(2-Pyridyl)-NH-1,2,3-Triazole via One-Pot Synthesis
;
_journal_name_full CrystEngComm
_journal_paper_doi 10.1039/D2CE01069K
_journal_year 2022
_chemical_formula_moiety 'C14 H16 Co N8 O2, 2(Cl)'
_chemical_formula_sum 'C14 H16 Cl2 Co N8 O2'
_chemical_formula_weight 458.18
_space_group_crystal_system monoclinic
_space_group_IT_number 14
_space_group_name_Hall '-P 2yn'
_space_group_name_H-M_alt 'P 1 21/n 1'
_atom_sites_solution_hydrogens difmap
_atom_sites_solution_primary direct
_audit_creation_date 2017-09-12
_audit_creation_method
;
Olex2 1.2-beta
(compiled 2017.08.10 svn.r3458 for OlexSys, GUI svn.r5381)
;
_audit_update_record
;
2022-06-09 deposited with the CCDC.	2022-09-02 downloaded from the CCDC.
;
_cell_angle_alpha 90
_cell_angle_beta 95.857(10)
_cell_angle_gamma 90
_cell_formula_units_Z 2
_cell_length_a 7.0384(8)
_cell_length_b 10.3897(8)
_cell_length_c 12.6776(11)
_cell_measurement_reflns_used 1984
_cell_measurement_temperature 293(2)
_cell_measurement_theta_max 32.8110
_cell_measurement_theta_min 3.4570
_cell_volume 922.23(15)
_computing_molecular_graphics 'Olex2 (Dolomanov et al., 2009)'
_computing_publication_material 'Olex2 (Dolomanov et al., 2009)'
_computing_structure_refinement 'ShelXL (Sheldrick, 2015)'
_computing_structure_solution 'ShelXS (Sheldrick, 2008)'
_diffrn_ambient_temperature 293(2)
_diffrn_measured_fraction_theta_full 0.993
_diffrn_measured_fraction_theta_max 0.992
_diffrn_measurement_device_type 'multiwire proportional'
_diffrn_measurement_method 'phi and omega scans'
_diffrn_radiation_monochromator graphite
_diffrn_radiation_type MoK\a
_diffrn_radiation_wavelength 0.71073
_diffrn_reflns_av_R_equivalents 0.0205
_diffrn_reflns_av_unetI/netI 0.0274
_diffrn_reflns_Laue_measured_fraction_full 0.993
_diffrn_reflns_Laue_measured_fraction_max 0.992
_diffrn_reflns_limit_h_max 8
_diffrn_reflns_limit_h_min -5
_diffrn_reflns_limit_k_max 12
_diffrn_reflns_limit_k_min -12
_diffrn_reflns_limit_l_max 15
_diffrn_reflns_limit_l_min -15
_diffrn_reflns_number 3522
_diffrn_reflns_point_group_measured_fraction_full 0.993
_diffrn_reflns_point_group_measured_fraction_max 0.992
_diffrn_reflns_theta_full 25.242
_diffrn_reflns_theta_max 25.970
_diffrn_reflns_theta_min 2.540
_exptl_absorpt_coefficient_mu 1.249
_exptl_absorpt_correction_type none
_exptl_crystal_density_diffrn 1.650
_exptl_crystal_description strip
_exptl_crystal_F_000 466
_refine_diff_density_max 0.359
_refine_diff_density_min -0.191
_refine_diff_density_rms 0.049
_refine_ls_extinction_method none
_refine_ls_goodness_of_fit_ref 1.064
_refine_ls_hydrogen_treatment refall
_refine_ls_matrix_type full
_refine_ls_number_parameters 156
_refine_ls_number_reflns 1805
_refine_ls_number_restraints 0
_refine_ls_restrained_S_all 1.064
_refine_ls_R_factor_all 0.0326
_refine_ls_R_factor_gt 0.0260
_refine_ls_shift/su_max 0.000
_refine_ls_shift/su_mean 0.000
_refine_ls_structure_factor_coef Fsqd
_refine_ls_weighting_details 'w=1/[\s^2^(Fo^2^)+(0.0288P)^2^+0.4056P] where P=(Fo^2^+2Fc^2^)/3'
_refine_ls_weighting_scheme calc
_refine_ls_wR_factor_gt 0.0632
_refine_ls_wR_factor_ref 0.0694
_reflns_Friedel_coverage 0.000
_reflns_number_gt 1596
_reflns_number_total 1805
_reflns_threshold_expression 'I > 2\s(I)'
_cod_data_source_file d2ce01069k2.cif
_cod_data_source_block 1_CCDC1
_cod_original_cell_volume 922.25(15)
_cod_database_code 7245430
_shelx_shelxl_version_number 2014/7
_shelx_space_group_comment
;
The symmetry employed for this shelxl refinement is uniquely defined
by the following loop, which should always be used as a source of
symmetry information in preference to the above space-group names.
They are only intended as comments.
;
_olex2_refinement_description
;
;
_olex2_submission_special_instructions 'No special instructions were received'

loop_
_space_group_symop_operation_xyz
'x, y, z'
'-x+1/2, y+1/2, -z+1/2'
'-x, -y, -z'
'x-1/2, -y-1/2, z-1/2'

loop_
_atom_site_label
_atom_site_type_symbol
_atom_site_fract_x
_atom_site_fract_y
_atom_site_fract_z
_atom_site_U_iso_or_equiv
_atom_site_adp_type
_atom_site_occupancy
_atom_site_site_symmetry_order
_atom_site_calc_flag
_atom_site_refinement_flags_posn
_atom_site_refinement_flags_adp
_atom_site_refinement_flags_occupancy
_atom_site_disorder_assembly
_atom_site_disorder_group
Co1 Co 0.0000 0.5000 0.0000 0.03057(13) Uani 1 2 d S T P . .
O1 O 0.1521(3) 0.44018(18) 0.14234(14) 0.0523(5) Uani 1 1 d . . . . .
H1A H 0.178(4) 0.487(3) 0.185(2) 0.055(9) Uiso 1 1 d . . . . .
H1B H 0.195(5) 0.372(3) 0.152(2) 0.074(10) Uiso 1 1 d . . . . .
N1 N -0.1283(2) 0.65129(15) 0.08207(12) 0.0314(4) Uani 1 1 d . . . . .
N2 N 0.1897(2) 0.65223(15) -0.01365(13) 0.0351(4) Uani 1 1 d . . . . .
N3 N 0.3425(3) 0.67009(16) -0.06356(14) 0.0400(4) Uani 1 1 d . . . . .
N4 N 0.3857(3) 0.79398(17) -0.05119(15) 0.0409(4) Uani 1 1 d . . . . .
H4 H 0.481(4) 0.825(2) -0.0807(19) 0.047(7) Uiso 1 1 d . . . . .
C2 C -0.3624(3) 0.7443(2) 0.18222(18) 0.0440(5) Uani 1 1 d . . . . .
H2 H -0.475(4) 0.730(3) 0.213(2) 0.064(8) Uiso 1 1 d . . . . .
C5 C -0.0346(3) 0.76445(17) 0.08625(14) 0.0316(4) Uani 1 1 d . . . . .
C1 C -0.2895(3) 0.6427(2) 0.12958(17) 0.0377(5) Uani 1 1 d . . . . .
H1 H -0.357(3) 0.562(2) 0.1221(16) 0.033(5) Uiso 1 1 d . . . . .
C4 C -0.0996(3) 0.87048(19) 0.13778(17) 0.0392(5) Uani 1 1 d . . . . .
H4A H -0.031(3) 0.947(2) 0.1385(18) 0.041(6) Uiso 1 1 d . . . . .
C6 C 0.1377(3) 0.76426(17) 0.03074(15) 0.0325(4) Uani 1 1 d . . . . .
C3 C -0.2663(4) 0.8596(2) 0.18576(18) 0.0448(5) Uani 1 1 d . . . . .
H3 H -0.315(3) 0.930(2) 0.2216(18) 0.046(6) Uiso 1 1 d . . . . .
C7 C 0.2652(3) 0.8556(2) 0.00656(17) 0.0390(5) Uani 1 1 d . . . . .
H7 H 0.274(3) 0.943(2) 0.0227(17) 0.038(6) Uiso 1 1 d . . . . .
Cl1 Cl 0.73264(8) 0.86095(5) -0.17118(4) 0.04105(15) Uani 1 1 d . . . . .

loop_
_atom_site_aniso_label
_atom_site_aniso_U_11
_atom_site_aniso_U_22
_atom_site_aniso_U_33
_atom_site_aniso_U_23
_atom_site_aniso_U_13
_atom_site_aniso_U_12
Co1 0.0380(2) 0.02220(19) 0.0325(2) -0.00229(14) 0.00833(15) -0.00291(14)
O1 0.0806(13) 0.0327(9) 0.0403(9) -0.0047(8) -0.0100(8) 0.0091(9)
N1 0.0376(9) 0.0279(8) 0.0290(8) -0.0003(6) 0.0046(7) 0.0000(7)
N2 0.0402(10) 0.0285(8) 0.0378(9) -0.0025(7) 0.0094(7) -0.0035(7)
N3 0.0448(10) 0.0347(9) 0.0422(10) -0.0026(7) 0.0122(8) -0.0080(8)
N4 0.0444(10) 0.0353(9) 0.0442(10) 0.0015(8) 0.0098(8) -0.0117(8)
C2 0.0442(13) 0.0482(13) 0.0417(12) -0.0019(10) 0.0136(10) 0.0052(10)
C5 0.0382(11) 0.0276(9) 0.0281(9) 0.0005(7) -0.0001(8) 0.0005(8)
C1 0.0410(12) 0.0349(11) 0.0378(11) 0.0018(9) 0.0073(9) -0.0010(9)
C4 0.0487(13) 0.0281(10) 0.0402(11) -0.0048(8) 0.0013(9) 0.0004(9)
C6 0.0389(11) 0.0260(9) 0.0320(10) 0.0004(7) 0.0007(8) -0.0015(8)
C3 0.0546(14) 0.0397(11) 0.0405(12) -0.0094(9) 0.0075(10) 0.0077(10)
C7 0.0457(12) 0.0284(10) 0.0428(12) -0.0018(9) 0.0041(9) -0.0068(9)
Cl1 0.0471(3) 0.0349(3) 0.0423(3) 0.0033(2) 0.0103(2) -0.0033(2)

loop_
_atom_type_symbol
_atom_type_description
_atom_type_scat_dispersion_real
_atom_type_scat_dispersion_imag
_atom_type_scat_source
C C 0.0033 0.0016 'International Tables Vol C Tables 4.2.6.8 and 6.1.1.4'
H H 0.0000 0.0000 'International Tables Vol C Tables 4.2.6.8 and 6.1.1.4'
Cl Cl 0.1484 0.1585 'International Tables Vol C Tables 4.2.6.8 and 6.1.1.4'
Co Co 0.3494 0.9721 'International Tables Vol C Tables 4.2.6.8 and 6.1.1.4'
N N 0.0061 0.0033 'International Tables Vol C Tables 4.2.6.8 and 6.1.1.4'
O O 0.0106 0.0060 'International Tables Vol C Tables 4.2.6.8 and 6.1.1.4'

loop_
_geom_angle_atom_site_label_1
_geom_angle_atom_site_label_2
_geom_angle_atom_site_label_3
_geom_angle
_geom_angle_site_symmetry_1
_geom_angle_site_symmetry_3
_geom_angle_publ_flag
O1 Co1 O1 180.0 . 3_565 ?
O1 Co1 N1 90.17(7) 3_565 3_565 ?
O1 Co1 N1 90.17(7) . . ?
O1 Co1 N1 89.83(7) 3_565 . ?
O1 Co1 N1 89.83(7) . 3_565 ?
N1 Co1 N1 180.0 3_565 . ?
N2 Co1 O1 88.78(7) 3_565 . ?
N2 Co1 O1 88.78(7) . 3_565 ?
N2 Co1 O1 91.22(7) . . ?
N2 Co1 O1 91.22(7) 3_565 3_565 ?
N2 Co1 N1 77.80(6) 3_565 3_565 ?
N2 Co1 N1 102.20(6) 3_565 . ?
N2 Co1 N1 102.20(6) . 3_565 ?
N2 Co1 N1 77.80(6) . . ?
N2 Co1 N2 180.0 3_565 . ?
Co1 O1 H1A 120(2) . . ?
Co1 O1 H1B 124(2) . . ?
H1A O1 H1B 115(3) . . ?
C5 N1 Co1 115.59(12) . . ?
C1 N1 Co1 126.08(13) . . ?
C1 N1 C5 118.32(16) . . ?
N3 N2 Co1 135.04(13) . . ?
N3 N2 C6 110.27(16) . . ?
C6 N2 Co1 114.38(13) . . ?
N2 N3 N4 105.57(16) . . ?
N3 N4 H4 119.4(17) . . ?
N3 N4 C7 112.18(17) . . ?
C7 N4 H4 128.4(16) . . ?
C1 C2 H2 117.4(17) . . ?
C3 C2 H2 124.1(17) . . ?
C3 C2 C1 118.6(2) . . ?
N1 C5 C4 122.01(19) . . ?
N1 C5 C6 114.00(16) . . ?
C4 C5 C6 123.99(18) . . ?
N1 C1 C2 122.7(2) . . ?
N1 C1 H1 116.6(13) . . ?
C2 C1 H1 120.5(13) . . ?
C5 C4 H4A 119.4(14) . . ?
C3 C4 C5 118.7(2) . . ?
C3 C4 H4A 122.0(14) . . ?
N2 C6 C5 118.15(17) . . ?
N2 C6 C7 106.96(18) . . ?
C7 C6 C5 134.82(18) . . ?
C2 C3 C4 119.7(2) . . ?
C2 C3 H3 119.5(15) . . ?
C4 C3 H3 120.8(15) . . ?
N4 C7 C6 105.01(18) . . ?
N4 C7 H7 123.5(13) . . ?
C6 C7 H7 131.5(13) . . ?

loop_
_geom_bond_atom_site_label_1
_geom_bond_atom_site_label_2
_geom_bond_distance
_geom_bond_site_symmetry_2
_geom_bond_publ_flag
Co1 O1 2.0962(17) . ?
Co1 O1 2.0962(17) 3_565 ?
Co1 N1 2.1357(15) 3_565 ?
Co1 N1 2.1357(15) . ?
Co1 N2 2.0882(16) 3_565 ?
Co1 N2 2.0882(16) . ?
O1 H1A 0.74(3) . ?
O1 H1B 0.77(3) . ?
N1 C5 1.346(2) . ?
N1 C1 1.341(3) . ?
N2 N3 1.316(2) . ?
N2 C6 1.359(2) . ?
N3 N4 1.328(2) . ?
N4 H4 0.86(2) . ?
N4 C7 1.339(3) . ?
C2 H2 0.93(3) . ?
C2 C1 1.376(3) . ?
C2 C3 1.374(3) . ?
C5 C4 1.382(3) . ?
C5 C6 1.463(3) . ?
C1 H1 0.96(2) . ?
C4 H4A 0.93(2) . ?
C4 C3 1.380(3) . ?
C6 C7 1.362(3) . ?
C3 H3 0.94(2) . ?
C7 H7 0.94(2) . ?
